data_7007326
loop_
_publ_author_name
'Fritz, Thorsten'
'Steinfeld, Gunther'
'K\"ass, Steffen'
'Kersting, Berthold'

_publ_section_title
;
 Preparation and characterization of mononuclear Co, Ni, and Zn
 complexes of dinucleating macrocyclic hexaaza-dithiophenolate ligands
 and their open-chain derivatives.
;
_journal_issue 31
_journal_name_full 'Dalton transactions (Cambridge, England : 2003)'
_journal_page_first 3812
_journal_page_last 3821
_journal_paper_doi 10.1039/b603740b
_journal_year 2006
_chemical_compound_source
;
Crystals were taken from the mother liquor.
;
_chemical_formula_structural
;
[Ni(L4)]
;
_chemical_formula_sum 'C18 H23 N3 Ni S2'
_chemical_formula_weight 404.22
_space_group_IT_number 14
_symmetry_cell_setting monoclinic
_symmetry_space_group_name_Hall '-P 2ybc'
_symmetry_space_group_name_H-M 'P 1 21/c 1'
_atom_sites_solution_hydrogens geom
_atom_sites_solution_primary direct
_atom_sites_solution_secondary difmap
_cell_angle_alpha 90.00
_cell_angle_beta 96.68(3)
_cell_angle_gamma 90.00
_cell_formula_units_Z 4
_cell_length_a 10.799(2)
_cell_length_b 13.289(3)
_cell_length_c 12.474(2)
_cell_measurement_reflns_used 180
_cell_measurement_temperature 210(2)
_cell_measurement_theta_max 22
_cell_measurement_theta_min 8
_cell_volume 1778.0(6)
_computing_cell_refinement SMART
_computing_data_collection SMART
_computing_data_reduction SAINT
_computing_molecular_graphics 'ORTEP3 (FARRUGIA)'
_computing_structure_refinement 'SHELXL-97 (Sheldrick, 1997)'
_computing_structure_solution 'SHELXS-97 (Sheldrick, 1990)'
_diffrn_ambient_temperature 210(2)
_diffrn_measured_fraction_theta_full 0.955
_diffrn_measured_fraction_theta_max 0.955
_diffrn_measurement_device_type 'BRUKER AXS'
_diffrn_measurement_method hemisphere
_diffrn_radiation_monochromator graphite
_diffrn_radiation_source 'fine-focus sealed tube'
_diffrn_radiation_type MoK\a
_diffrn_radiation_wavelength 0.71073
_diffrn_reflns_av_R_equivalents 0.0704
_diffrn_reflns_av_sigmaI/netI 0.1199
_diffrn_reflns_limit_h_max 9
_diffrn_reflns_limit_h_min -14
_diffrn_reflns_limit_k_max 17
_diffrn_reflns_limit_k_min -16
_diffrn_reflns_limit_l_max 16
_diffrn_reflns_limit_l_min -16
_diffrn_reflns_number 11219
_diffrn_reflns_theta_full 28.33
_diffrn_reflns_theta_max 28.33
_diffrn_reflns_theta_min 1.90
_exptl_absorpt_coefficient_mu 1.331
_exptl_absorpt_correction_T_max 1.00
_exptl_absorpt_correction_T_min 0.71
_exptl_absorpt_correction_type empirical
_exptl_absorpt_process_details '(SADABS, SHELDRICK, 1996)'
_exptl_crystal_colour green
_exptl_crystal_density_diffrn 1.510
_exptl_crystal_density_method 'not measured'
_exptl_crystal_description block
_exptl_crystal_F_000 848
_exptl_crystal_size_max 0.15
_exptl_crystal_size_mid 0.09
_exptl_crystal_size_min 0.09
_refine_diff_density_max 0.625
_refine_diff_density_min -0.664
_refine_diff_density_rms 0.117
_refine_ls_extinction_method none
_refine_ls_goodness_of_fit_ref 0.950
_refine_ls_hydrogen_treatment constr
_refine_ls_matrix_type full
_refine_ls_number_parameters 217
_refine_ls_number_reflns 4239
_refine_ls_number_restraints 0
_refine_ls_restrained_S_all 0.950
_refine_ls_R_factor_all 0.1291
_refine_ls_R_factor_gt 0.0507
_refine_ls_shift/su_max 0.000
_refine_ls_shift/su_mean 0.000
_refine_ls_structure_factor_coef Fsqd
_refine_ls_weighting_details 'calc w=1/[\s^2^(Fo^2^)+(0.0373P)^2^+0.0000P] where P=(Fo^2^+2Fc^2^)/3'
_refine_ls_weighting_scheme calc
_refine_ls_wR_factor_gt 0.0885
_refine_ls_wR_factor_ref 0.1137
_reflns_number_gt 2125
_reflns_number_total 4239
_reflns_threshold_expression >2sigma(I)
_cod_data_source_file b603740b.txt
_cod_data_source_block 4
_cod_original_sg_symbol_H-M P2(1)/c
_cod_database_code 7007326

loop_
_symmetry_equiv_pos_as_xyz
'x, y, z'
'-x, y+1/2, -z+1/2'
'-x, -y, -z'
'x, -y-1/2, z-1/2'

loop_
_atom_site_label
_atom_site_type_symbol
_atom_site_fract_x
_atom_site_fract_y
_atom_site_fract_z
_atom_site_U_iso_or_equiv
_atom_site_adp_type
_atom_site_occupancy
_atom_site_symmetry_multiplicity
_atom_site_calc_flag
_atom_site_refinement_flags
_atom_site_disorder_assembly
_atom_site_disorder_group
Ni Ni 0.19173(5) 0.21236(4) 0.26382(4) 0.02139(16) Uani 1 1 d . . .
S1 S 0.33123(11) 0.20625(10) 0.13867(9) 0.0335(3) Uani 1 1 d . . .
S2 S 0.08636(11) 0.33046(8) 0.35892(9) 0.0242(3) Uani 1 1 d . . .
N1 N 0.3305(3) 0.1959(3) 0.3957(3) 0.0241(8) Uani 1 1 d . . .
H1 H 0.3099 0.2398 0.4468 0.029 Uiso 1 1 calc R . .
N2 N 0.1331(3) 0.0762(3) 0.3130(3) 0.0238(9) Uani 1 1 d . . .
H2 H 0.1669 0.0266 0.2753 0.029 Uiso 1 1 calc R . .
N3 N 0.0397(3) 0.1945(3) 0.1420(3) 0.0232(8) Uani 1 1 d . . .
H3 H 0.0736 0.1797 0.0804 0.028 Uiso 1 1 calc R . .
C1 C 0.4643(4) 0.1413(3) 0.1936(3) 0.0231(10) Uani 1 1 d . . .
C2 C 0.5265(4) 0.0780(3) 0.1258(4) 0.0295(11) Uani 1 1 d . . .
H2A H 0.4982 0.0748 0.0526 0.035 Uiso 1 1 calc R . .
C3 C 0.6278(4) 0.0214(4) 0.1659(4) 0.0338(12) Uani 1 1 d . . .
H3A H 0.6662 -0.0204 0.1198 0.041 Uiso 1 1 calc R . .
C4 C 0.6730(4) 0.0260(4) 0.2738(4) 0.0347(12) Uani 1 1 d . . .
H4 H 0.7404 -0.0136 0.3010 0.042 Uiso 1 1 calc R . .
C5 C 0.6170(4) 0.0903(3) 0.3412(4) 0.0303(11) Uani 1 1 d . . .
H5 H 0.6487 0.0945 0.4136 0.036 Uiso 1 1 calc R . .
C6 C 0.5148(4) 0.1485(3) 0.3031(3) 0.0243(10) Uani 1 1 d . . .
C7 C 0.4598(4) 0.2203(3) 0.3790(3) 0.0249(10) Uani 1 1 d . . .
H7A H 0.5110 0.2193 0.4482 0.030 Uiso 1 1 calc R . .
H7B H 0.4622 0.2880 0.3502 0.030 Uiso 1 1 calc R . .
C8 C 0.3169(4) 0.0939(3) 0.4418(4) 0.0270(11) Uani 1 1 d . . .
H8A H 0.3491 0.0935 0.5177 0.032 Uiso 1 1 calc R . .
H8B H 0.3636 0.0453 0.4046 0.032 Uiso 1 1 calc R . .
C9 C 0.1793(4) 0.0665(3) 0.4281(3) 0.0248(10) Uani 1 1 d . . .
H9A H 0.1681 -0.0020 0.4522 0.030 Uiso 1 1 calc R . .
H9B H 0.1336 0.1113 0.4706 0.030 Uiso 1 1 calc R . .
C10 C -0.0035(4) 0.0759(3) 0.2860(3) 0.0272(11) Uani 1 1 d . . .
H10A H -0.0413 0.1243 0.3306 0.033 Uiso 1 1 calc R . .
H10B H -0.0368 0.0098 0.2990 0.033 Uiso 1 1 calc R . .
C11 C -0.0323(4) 0.1037(3) 0.1673(4) 0.0278(11) Uani 1 1 d . . .
H11A H -0.0111 0.0478 0.1229 0.033 Uiso 1 1 calc R . .
H11B H -0.1209 0.1169 0.1509 0.033 Uiso 1 1 calc R . .
C12 C -0.0375(4) 0.2857(3) 0.1176(3) 0.0255(10) Uani 1 1 d . . .
H12A H -0.0887 0.2756 0.0493 0.031 Uiso 1 1 calc R . .
H12B H 0.0175 0.3420 0.1087 0.031 Uiso 1 1 calc R . .
C13 C -0.1216(4) 0.3137(3) 0.2015(3) 0.0208(10) Uani 1 1 d . . .
C14 C -0.2485(4) 0.3217(3) 0.1698(4) 0.0298(11) Uani 1 1 d . . .
H14 H -0.2801 0.3009 0.1008 0.036 Uiso 1 1 calc R . .
C15 C -0.3293(4) 0.3597(3) 0.2376(4) 0.0328(12) Uani 1 1 d . . .
H15 H -0.4137 0.3671 0.2139 0.039 Uiso 1 1 calc R . .
C16 C -0.2822(4) 0.3866(3) 0.3419(4) 0.0316(12) Uani 1 1 d . . .
H16 H -0.3354 0.4122 0.3887 0.038 Uiso 1 1 calc R . .
C17 C -0.1577(4) 0.3756(3) 0.3763(4) 0.0268(11) Uani 1 1 d . . .
H17 H -0.1283 0.3931 0.4469 0.032 Uiso 1 1 calc R . .
C18 C -0.0723(4) 0.3385(3) 0.3076(3) 0.0196(9) Uani 1 1 d . . .

loop_
_atom_site_aniso_label
_atom_site_aniso_U_11
_atom_site_aniso_U_22
_atom_site_aniso_U_33
_atom_site_aniso_U_23
_atom_site_aniso_U_13
_atom_site_aniso_U_12
Ni 0.0229(3) 0.0215(3) 0.0200(3) 0.0010(3) 0.0035(2) 0.0010(3)
S1 0.0269(7) 0.0544(8) 0.0199(6) 0.0083(6) 0.0054(5) 0.0106(6)
S2 0.0260(7) 0.0221(6) 0.0241(6) -0.0033(5) 0.0014(5) 0.0028(5)
N1 0.026(2) 0.025(2) 0.0210(19) -0.0029(16) 0.0028(16) -0.0005(16)
N2 0.025(2) 0.027(2) 0.019(2) -0.0035(16) 0.0052(16) -0.0012(16)
N3 0.024(2) 0.022(2) 0.0243(19) -0.0037(16) 0.0042(16) 0.0050(16)
C1 0.022(3) 0.022(2) 0.026(2) 0.0011(19) 0.0040(19) -0.0020(19)
C2 0.029(3) 0.029(3) 0.031(3) -0.005(2) 0.007(2) -0.003(2)
C3 0.031(3) 0.028(3) 0.044(3) -0.007(2) 0.015(2) -0.004(2)
C4 0.022(3) 0.036(3) 0.046(3) 0.003(3) 0.002(2) 0.006(2)
C5 0.025(3) 0.032(3) 0.033(3) 0.005(2) 0.000(2) 0.004(2)
C6 0.024(3) 0.025(3) 0.025(2) 0.0013(19) 0.006(2) -0.0020(19)
C7 0.021(2) 0.030(3) 0.023(2) -0.004(2) -0.0003(18) -0.003(2)
C8 0.029(3) 0.028(3) 0.023(2) 0.000(2) 0.000(2) 0.002(2)
C9 0.030(3) 0.023(3) 0.022(2) 0.0023(19) 0.008(2) 0.0014(19)
C10 0.029(3) 0.021(3) 0.031(3) 0.000(2) 0.005(2) -0.001(2)
C11 0.029(3) 0.022(3) 0.031(3) -0.003(2) -0.005(2) -0.002(2)
C12 0.032(3) 0.023(2) 0.022(2) 0.006(2) 0.0035(19) 0.001(2)
C13 0.021(2) 0.018(2) 0.023(2) 0.0028(18) 0.0022(18) 0.0035(17)
C14 0.032(3) 0.025(3) 0.032(3) 0.006(2) 0.002(2) 0.004(2)
C15 0.025(3) 0.034(3) 0.039(3) 0.013(2) 0.001(2) 0.002(2)
C16 0.028(3) 0.034(3) 0.034(3) 0.005(2) 0.011(2) 0.006(2)
C17 0.031(3) 0.027(3) 0.023(2) 0.007(2) 0.004(2) 0.004(2)
C18 0.021(2) 0.012(2) 0.026(2) 0.0020(18) 0.0041(19) -0.0011(17)

loop_
_atom_type_symbol
_atom_type_description
_atom_type_scat_dispersion_real
_atom_type_scat_dispersion_imag
_atom_type_scat_source
C C 0.0033 0.0016 'International Tables Vol C Tables 4.2.6.8 and 6.1.1.4'
H H 0.0000 0.0000 'International Tables Vol C Tables 4.2.6.8 and 6.1.1.4'
N N 0.0061 0.0033 'International Tables Vol C Tables 4.2.6.8 and 6.1.1.4'
S S 0.1246 0.1234 'International Tables Vol C Tables 4.2.6.8 and 6.1.1.4'
Ni Ni 0.3393 1.1124 'International Tables Vol C Tables 4.2.6.8 and 6.1.1.4'

loop_
_geom_angle_atom_site_label_1
_geom_angle_atom_site_label_2
_geom_angle_atom_site_label_3
_geom_angle
_geom_angle_site_symmetry_1
_geom_angle_site_symmetry_3
_geom_angle_publ_flag
N2 Ni N1 83.68(14) . . ?
N2 Ni N3 82.79(13) . . ?
N1 Ni N3 166.44(13) . . ?
N2 Ni S1 115.19(10) . . ?
N1 Ni S1 93.68(10) . . ?
N3 Ni S1 91.32(10) . . ?
N2 Ni S2 104.89(10) . . ?
N1 Ni S2 91.00(10) . . ?
N3 Ni S2 93.28(10) . . ?
S1 Ni S2 139.92(5) . . ?
C1 S1 Ni 109.03(15) . . ?
C18 S2 Ni 111.46(14) . . ?
C7 N1 C8 113.2(3) . . ?
C7 N1 Ni 117.9(3) . . ?
C8 N1 Ni 107.7(3) . . ?
C9 N2 C10 116.1(3) . . ?
C9 N2 Ni 106.9(3) . . ?
C10 N2 Ni 105.7(3) . . ?
C12 N3 C11 114.2(3) . . ?
C12 N3 Ni 115.2(3) . . ?
C11 N3 Ni 108.6(3) . . ?
C6 C1 C2 117.4(4) . . ?
C6 C1 S1 123.5(3) . . ?
C2 C1 S1 119.0(3) . . ?
C3 C2 C1 121.5(4) . . ?
C2 C3 C4 120.5(4) . . ?
C3 C4 C5 119.3(5) . . ?
C6 C5 C4 121.5(4) . . ?
C5 C6 C1 119.7(4) . . ?
C5 C6 C7 119.5(4) . . ?
C1 C6 C7 120.8(4) . . ?
N1 C7 C6 113.4(3) . . ?
N1 C8 C9 108.3(3) . . ?
N2 C9 C8 107.8(3) . . ?
N2 C10 C11 107.9(3) . . ?
N3 C11 C10 110.5(4) . . ?
N3 C12 C13 115.4(3) . . ?
C14 C13 C18 120.3(4) . . ?
C14 C13 C12 118.4(4) . . ?
C18 C13 C12 121.1(4) . . ?
C15 C14 C13 121.8(4) . . ?
C14 C15 C16 118.7(4) . . ?
C17 C16 C15 120.4(4) . . ?
C16 C17 C18 122.0(4) . . ?
C13 C18 C17 116.6(4) . . ?
C13 C18 S2 125.0(3) . . ?
C17 C18 S2 118.3(3) . . ?

loop_
_geom_bond_atom_site_label_1
_geom_bond_atom_site_label_2
_geom_bond_distance
_geom_bond_site_symmetry_2
_geom_bond_publ_flag
Ni N2 2.036(3) . ?
Ni N1 2.104(4) . ?
Ni N3 2.117(4) . ?
Ni S1 2.2936(13) . ?
Ni S2 2.3407(13) . ?
S1 C1 1.747(4) . ?
S2 C18 1.762(4) . ?
N1 C7 1.472(5) . ?
N1 C8 1.486(5) . ?
N2 C9 1.469(5) . ?
N2 C10 1.475(5) . ?
N3 C12 1.483(5) . ?
N3 C11 1.490(5) . ?
C1 C6 1.414(6) . ?
C1 C2 1.416(6) . ?
C2 C3 1.373(6) . ?
C3 C4 1.379(6) . ?
C4 C5 1.387(6) . ?
C5 C6 1.386(6) . ?
C6 C7 1.513(6) . ?
C8 C9 1.521(6) . ?
C10 C11 1.523(6) . ?
C12 C13 1.510(5) . ?
C13 C14 1.385(6) . ?
C13 C18 1.406(6) . ?
C14 C15 1.379(6) . ?
C15 C16 1.387(6) . ?
C16 C17 1.370(6) . ?
C17 C18 1.419(5) . ?
